data_2212494
loop_
_publ_author_name
'P. Sakthivel'
'K. Sethusankar'
'P. Jai Sankar'
'P. S. Joseph'

_publ_section_title
;
 3-Bromo-2-bromomethyl-1-phenylsulfonyl-1<i>H</i>-indole
;
_journal_coeditor_code BT2275
_journal_issue 3
_journal_name_full 'Acta Crystallographica Section E'
_journal_page_first o1521
_journal_page_last o1522
_journal_paper_doi 10.1107/S160053680700880X
_journal_volume 63
_journal_year 2007
_chemical_formula_iupac 'C15 H11 Br2 N O2 S'
_chemical_formula_moiety 'C15 H11 Br2 N O2 S'
_chemical_formula_sum 'C15 H11 Br2 N O2 S'
_chemical_formula_weight 429.12
_chemical_name_systematic
;
3-Bromo-2-bromomethyl-1-phenylsulfonyl-1H-indole
;
_space_group_IT_number 2
_symmetry_cell_setting triclinic
_symmetry_space_group_name_Hall '-P 1'
_symmetry_space_group_name_H-M 'P -1'
_atom_sites_solution_hydrogens geom
_atom_sites_solution_primary direct
_atom_sites_solution_secondary difmap
_cell_angle_alpha 102.048(2)
_cell_angle_beta 90.7630(10)
_cell_angle_gamma 101.462(2)
_cell_formula_units_Z 2
_cell_length_a 7.57300(10)
_cell_length_b 9.52200(10)
_cell_length_c 10.9660(2)
_cell_measurement_reflns_used 25
_cell_measurement_temperature 293(2)
_cell_measurement_theta_max 25.0
_cell_measurement_theta_min 2.2
_cell_volume 756.68(2)
_computing_cell_refinement 'CAD-4 EXPRESS'
_computing_data_collection 'CAD-4 EXPRESS (Enraf--Nonius, 1994)'
_computing_data_reduction 'XCAD4 (Harms & Wocadlo, 1995)'
_computing_molecular_graphics 'PLATON (Spek, 2003)'
_computing_publication_material PLATON
_computing_structure_refinement 'SHELXL97 (Sheldrick, 1997)'
_computing_structure_solution 'SHELXS97 (Sheldrick, 1997)'
_diffrn_ambient_temperature 293
_diffrn_measured_fraction_theta_full 0.999
_diffrn_measured_fraction_theta_max 0.999
_diffrn_measurement_device_type 'MACH3 single-crystal diffractometer'
_diffrn_measurement_method \w--2\q
_diffrn_radiation_monochromator graphite
_diffrn_radiation_source 'fine-focus sealed tube'
_diffrn_radiation_type MoK\a
_diffrn_radiation_wavelength 0.71073
_diffrn_reflns_av_R_equivalents 0.0193
_diffrn_reflns_av_sigmaI/netI 0.0339
_diffrn_reflns_limit_h_max 8
_diffrn_reflns_limit_h_min -1
_diffrn_reflns_limit_k_max 11
_diffrn_reflns_limit_k_min -11
_diffrn_reflns_limit_l_max 13
_diffrn_reflns_limit_l_min -13
_diffrn_reflns_number 3303
_diffrn_reflns_reduction_process ' ?'
_diffrn_reflns_theta_full 24.98
_diffrn_reflns_theta_max 24.98
_diffrn_reflns_theta_min 2.23
_diffrn_standards_decay_% 2
_diffrn_standards_interval_count 100
_diffrn_standards_interval_time 60
_diffrn_standards_number 1
_exptl_absorpt_coefficient_mu 5.497
_exptl_absorpt_correction_T_max 0.438
_exptl_absorpt_correction_T_min 0.272
_exptl_absorpt_correction_type psi-scan
_exptl_absorpt_process_details '(North <i>et al.</i>,  1968)'
_exptl_crystal_colour colourless
_exptl_crystal_density_diffrn 1.883
_exptl_crystal_density_method 'Not Measured'
_exptl_crystal_description prism
_exptl_crystal_F_000 420
_exptl_crystal_size_max 0.32
_exptl_crystal_size_mid 0.23
_exptl_crystal_size_min 0.18
_refine_diff_density_max 0.484
_refine_diff_density_min -0.451
_refine_ls_extinction_coef 0.0026(9)
_refine_ls_extinction_expression Fc^*^=kFc[1+0.001xFc^2^\l^3^/sin(2\q)]^-1/4^
_refine_ls_extinction_method SHELXL97
_refine_ls_goodness_of_fit_ref 1.017
_refine_ls_hydrogen_treatment constr
_refine_ls_matrix_type full
_refine_ls_number_parameters 191
_refine_ls_number_reflns 2645
_refine_ls_number_restraints 0
_refine_ls_restrained_S_all 1.017
_refine_ls_R_factor_all 0.0583
_refine_ls_R_factor_gt 0.0303
_refine_ls_shift/su_max 0.001
_refine_ls_shift/su_mean 0.000
_refine_ls_structure_factor_coef Fsqd
_refine_ls_weighting_details 'calc w=1/[\s^2^(Fo^2^)+(0.0379P)^2^+0.431P] where P=(Fo^2^+2Fc^2^)/3'
_refine_ls_weighting_scheme calc
_refine_ls_wR_factor_gt 0.0683
_refine_ls_wR_factor_ref 0.0768
_reflns_number_gt 1920
_reflns_number_total 2645
_reflns_threshold_expression I>2\s(I)
_cod_data_source_file bt2275.cif
_cod_data_source_block I
_cod_database_code 2212494
_cod_database_fobs_code 2212494

loop_
_symmetry_equiv_pos_as_xyz
x,y,z
-x,-y,-z

loop_
_atom_site_aniso_label
_atom_site_aniso_U_11
_atom_site_aniso_U_22
_atom_site_aniso_U_33
_atom_site_aniso_U_12
_atom_site_aniso_U_13
_atom_site_aniso_U_23
Br1 0.0549(3) 0.0318(2) 0.0680(3) 0.0053(2) 0.0051(2) 0.0153(2)
Br2 0.0598(3) 0.1072(4) 0.0467(3) 0.0144(3) 0.0001(2) 0.0357(3)
S1 0.0346(5) 0.0350(5) 0.0486(6) 0.0112(4) 0.0010(4) -0.0023(4)
O1 0.0466(16) 0.0384(14) 0.074(2) 0.0186(13) -0.0054(14) 0.0074(14)
O2 0.0466(17) 0.0570(18) 0.0510(17) 0.0129(14) 0.0146(13) -0.0051(14)
N1 0.0355(16) 0.0286(15) 0.0351(16) 0.0062(13) 0.0028(13) 0.0032(13)
C1 0.036(2) 0.056(2) 0.041(2) 0.0068(18) 0.0049(17) 0.0164(19)
C2 0.0263(18) 0.039(2) 0.0336(19) 0.0042(15) -0.0004(15) 0.0088(17)
C3 0.0301(18) 0.0261(17) 0.041(2) 0.0018(14) -0.0018(16) 0.0063(16)
C4 0.041(2) 0.039(2) 0.039(2) 0.0105(17) -0.0003(17) 0.0005(17)
C5 0.044(2) 0.062(3) 0.031(2) 0.014(2) 0.0049(17) 0.0075(19)
C6 0.043(2) 0.060(3) 0.041(2) 0.008(2) 0.0050(18) 0.024(2)
C7 0.044(2) 0.035(2) 0.045(2) 0.0069(17) 0.0020(18) 0.0123(17)
C8 0.0256(17) 0.0334(18) 0.0318(19) 0.0051(15) -0.0017(14) 0.0049(15)
C9 0.0253(17) 0.0309(18) 0.0363(19) 0.0023(14) -0.0018(15) 0.0073(15)
C10 0.038(2) 0.0315(19) 0.046(2) 0.0115(17) -0.0005(18) -0.0070(17)
C11 0.048(3) 0.044(2) 0.067(3) 0.004(2) -0.005(2) 0.007(2)
C12 0.047(3) 0.050(3) 0.096(4) 0.001(2) 0.004(3) 0.011(3)
C13 0.040(3) 0.048(3) 0.091(4) 0.007(2) -0.009(2) -0.010(3)
C14 0.057(3) 0.053(3) 0.072(3) 0.014(2) -0.024(2) -0.005(2)
C15 0.051(3) 0.045(2) 0.051(2) 0.012(2) -0.004(2) -0.0016(19)

loop_
_atom_site_type_symbol
_atom_site_label
_atom_site_fract_x
_atom_site_fract_y
_atom_site_fract_z
_atom_site_U_iso_or_equiv
_atom_site_thermal_displace_type
_atom_site_calc_flag
_atom_site_refinement_flags
_atom_site_occupancy
Br Br1 0.35276(6) 0.31835(4) 0.39733(4) 0.0514(2) Uani . . 1.000
Br Br2 0.23060(6) 0.03929(6) 0.05669(4) 0.0688(2) Uani . . 1.000
S S1 0.30122(12) -0.29130(10) 0.24780(9) 0.0405(3) Uani . . 1.000
O O1 0.3639(4) -0.3726(3) 0.3278(3) 0.0524(10) Uani . . 1.000
O O2 0.3914(4) -0.2711(3) 0.1384(3) 0.0536(10) Uani . . 1.000
N N1 0.3079(4) -0.1229(3) 0.3349(3) 0.0337(9) Uani . . 1.000
C C1 0.4225(5) 0.0404(4) 0.1808(3) 0.0438(12) Uani . . 1.000
C C2 0.3502(4) 0.0142(4) 0.2991(3) 0.0332(11) Uani . . 1.000
C C3 0.3198(4) 0.1177(4) 0.3972(3) 0.0331(11) Uani . . 1.000
C C4 0.2111(5) 0.1104(4) 0.6182(3) 0.0405(12) Uani . . 1.000
C C5 0.1544(5) 0.0149(5) 0.6944(3) 0.0456(14) Uani . . 1.000
C C6 0.1456(5) -0.1349(5) 0.6533(4) 0.0464(14) Uani . . 1.000
C C7 0.1944(5) -0.1940(4) 0.5365(3) 0.0410(12) Uani . . 1.000
C C8 0.2505(4) -0.0976(4) 0.4586(3) 0.0308(10) Uani . . 1.000
C C9 0.2587(4) 0.0536(4) 0.4982(3) 0.0314(10) Uani . . 1.000
C C10 0.0710(5) -0.3666(4) 0.2072(4) 0.0402(11) Uani . . 1.000
C C11 -0.0224(6) -0.4645(4) 0.2718(4) 0.0546(16) Uani . . 1.000
C C12 -0.2031(6) -0.5236(5) 0.2386(5) 0.0663(19) Uani . . 1.000
C C13 -0.2868(6) -0.4865(5) 0.1424(5) 0.0638(19) Uani . . 1.000
C C14 -0.1929(6) -0.3913(5) 0.0782(5) 0.0633(17) Uani . . 1.000
C C15 -0.0129(6) -0.3298(4) 0.1084(4) 0.0505(14) Uani . . 1.000
H H1A 0.48890 -0.03490 0.14710 0.0520 Uiso calc R 1.000
H H1B 0.50610 0.13450 0.19610 0.0520 Uiso calc R 1.000
H H4 0.21770 0.21060 0.64580 0.0480 Uiso calc R 1.000
H H5 0.12140 0.05080 0.77450 0.0550 Uiso calc R 1.000
H H6 0.10540 -0.19710 0.70670 0.0560 Uiso calc R 1.000
H H7 0.19010 -0.29420 0.51070 0.0490 Uiso calc R 1.000
H H11 0.03500 -0.49040 0.33670 0.0650 Uiso calc R 1.000
H H12 -0.26790 -0.58910 0.28200 0.0800 Uiso calc R 1.000
H H13 -0.40830 -0.52640 0.12090 0.0760 Uiso calc R 1.000
H H14 -0.25120 -0.36720 0.01260 0.0760 Uiso calc R 1.000
H H15 0.05080 -0.26520 0.06370 0.0610 Uiso calc R 1.000

loop_
_atom_type_symbol
_atom_type_description
_atom_type_scat_dispersion_real
_atom_type_scat_dispersion_imag
_atom_type_scat_source
S S 0.1246 0.1234 'International Tables Vol C Tables 4.2.6.8 and 6.1.1.4'
O O 0.0106 0.0060 'International Tables Vol C Tables 4.2.6.8 and 6.1.1.4'
N N 0.0061 0.0033 'International Tables Vol C Tables 4.2.6.8 and 6.1.1.4'
Br Br -0.2901 2.4595 'International Tables Vol C Tables 4.2.6.8 and 6.1.1.4'
H H 0.0000 0.0000 'International Tables Vol C Tables 4.2.6.8 and 6.1.1.4'
C C 0.0033 0.0016 'International Tables Vol C Tables 4.2.6.8 and 6.1.1.4'

loop_
_geom_angle_atom_site_label_1
_geom_angle_atom_site_label_2
_geom_angle_atom_site_label_3
_geom_angle
_geom_angle_publ_flag
O1 S1 O2 120.48(19) yes
O1 S1 N1 106.32(17) yes
O1 S1 C10 108.22(19) yes
O2 S1 N1 106.30(17) yes
O2 S1 C10 109.1(2) yes
N1 S1 C10 105.43(17) yes
S1 N1 C2 128.7(3) yes
S1 N1 C8 123.1(2) yes
C2 N1 C8 107.9(3) yes
Br2 C1 C2 112.2(3) yes
N1 C2 C1 126.5(3) yes
N1 C2 C3 107.2(3) yes
C1 C2 C3 126.2(3) no
Br1 C3 C2 124.3(3) yes
Br1 C3 C9 125.0(3) yes
C2 C3 C9 110.8(3) no
C5 C4 C9 118.4(3) no
C4 C5 C6 120.8(3) no
C5 C6 C7 122.2(4) no
C6 C7 C8 117.1(4) no
N1 C8 C7 131.0(3) yes
N1 C8 C9 107.6(3) yes
C7 C8 C9 121.4(3) no
C3 C9 C4 133.5(4) no
C3 C9 C8 106.5(3) no
C4 C9 C8 120.1(3) no
S1 C10 C11 119.5(3) yes
S1 C10 C15 119.7(3) yes
C11 C10 C15 120.8(4) no
C10 C11 C12 119.0(4) no
C11 C12 C13 120.4(4) no
C12 C13 C14 120.1(4) no
C13 C14 C15 121.2(5) no
C10 C15 C14 118.4(4) no
Br2 C1 H1A 109.16 no
Br2 C1 H1B 109.14 no
C2 C1 H1A 109.12 no
C2 C1 H1B 109.20 no
H1A C1 H1B 107.90 no
C5 C4 H4 120.83 no
C9 C4 H4 120.76 no
C4 C5 H5 119.56 no
C6 C5 H5 119.65 no
C5 C6 H6 118.87 no
C7 C6 H6 118.90 no
C6 C7 H7 121.40 no
C8 C7 H7 121.49 no
C10 C11 H11 120.50 no
C12 C11 H11 120.53 no
C11 C12 H12 119.78 no
C13 C12 H12 119.77 no
C12 C13 H13 119.91 no
C14 C13 H13 119.96 no
C13 C14 H14 119.37 no
C15 C14 H14 119.38 no
C10 C15 H15 120.82 no
C14 C15 H15 120.81 no

loop_
_geom_bond_atom_site_label_1
_geom_bond_atom_site_label_2
_geom_bond_distance
_geom_bond_publ_flag
Br1 C3 1.877(4) yes
Br2 C1 1.975(4) yes
S1 O1 1.419(3) yes
S1 O2 1.417(3) yes
S1 N1 1.677(3) yes
S1 C10 1.761(4) yes
N1 C2 1.418(5) yes
N1 C8 1.417(5) yes
C1 C2 1.464(5) no
C2 C3 1.355(5) no
C3 C9 1.413(5) no
C4 C5 1.372(6) no
C4 C9 1.395(5) no
C5 C6 1.391(7) no
C6 C7 1.374(5) no
C7 C8 1.391(5) no
C8 C9 1.403(5) no
C10 C11 1.378(6) no
C10 C15 1.389(6) no
C11 C12 1.385(7) no
C12 C13 1.366(7) no
C13 C14 1.359(7) no
C14 C15 1.379(7) no
C1 H1A 0.9701 no
C1 H1B 0.9699 no
C4 H4 0.9298 no
C5 H5 0.9302 no
C6 H6 0.9296 no
C7 H7 0.9307 no
C11 H11 0.9295 no
C12 H12 0.9299 no
C13 H13 0.9298 no
C14 H14 0.9305 no
C15 H15 0.9304 no

loop_
_geom_contact_atom_site_label_1
_geom_contact_atom_site_label_2
_geom_contact_distance
_geom_contact_site_symmetry_2
_geom_contact_publ_flag
Br1 O1 3.176(3) 1_565 no
Br1 O1 3.563(3) 2_656 no
Br2 Br2 3.5724(7) 2_555 no
Br1 H4 3.2167 . no
Br1 H12 3.1913 1_665 no
Br1 H1B 2.9234 . no
Br2 H5 3.2220 1_554 no
Br2 H15 2.9653 . no
Br2 H1A 3.1034 2_655 no
S1 H1A 2.9981 . no
S1 H7 3.0181 . no
O1 Br1 3.176(3) 1_545 no
O1 C7 3.016(5) . no
O1 Br1 3.563(3) 2_656 no
O2 C1 2.866(5) . no
O2 C13 3.417(6) 2_545 no
O1 H11 2.5325 . no
O1 H7 2.4795 . no
O2 H1A 2.2048 . no
O2 H15 2.7107 . no
C1 O2 2.866(5) . no
C1 C6 3.579(5) 2_656 no
C4 C8 3.557(5) 2_556 no
C6 C1 3.579(5) 2_656 no
C7 O1 3.016(5) . no
C7 C11 3.581(5) . no
C8 C4 3.557(5) 2_556 no
C11 C7 3.581(5) . no
C13 O2 3.417(6) 2_545 no
C6 H1B 3.0923 2_656 no
C11 H7 3.0265 . no
C11 H4 3.0649 2_556 no
C12 H4 3.0099 2_556 no
C12 H6 3.0686 2_546 no
C13 H4 3.0731 2_556 no
C15 H5 2.9755 2_556 no
H1A S1 2.9981 . no
H1A O2 2.2048 . no
H1A Br2 3.1034 2_655 no
H1B Br1 2.9234 . no
H1B C6 3.0923 2_656 no
H4 Br1 3.2167 . no
H4 C11 3.0649 2_556 no
H4 C12 3.0099 2_556 no
H4 C13 3.0731 2_556 no
H5 Br2 3.2220 1_556 no
H5 C15 2.9755 2_556 no
H6 C12 3.0686 2_546 no
H7 S1 3.0181 . no
H7 O1 2.4795 . no
H7 C11 3.0265 . no
H7 H11 2.4679 . no
H11 O1 2.5325 . no
H11 H7 2.4679 . no
H12 Br1 3.1913 1_445 no
H15 Br2 2.9653 . no
H15 O2 2.7107 . no

loop_
_geom_hbond_atom_site_label_D
_geom_hbond_atom_site_label_H
_geom_hbond_atom_site_label_A
_geom_hbond_distance_DH
_geom_hbond_distance_HA
_geom_hbond_distance_DA
_geom_hbond_angle_DHA
_geom_hbond_publ_flag
C1 H1A O2 0.9700 2.2000 2.866(5) 124.00 yes
C1 H1B Br1 0.9700 2.9200 3.300(4) 104.00 yes
C7 H7 O1 0.9300 2.4800 3.016(5) 117.00 yes
C11 H11 O1 0.9300 2.5300 2.900(5) 104.00 yes

loop_
_geom_torsion_atom_site_label_1
_geom_torsion_atom_site_label_2
_geom_torsion_atom_site_label_3
_geom_torsion_atom_site_label_4
_geom_torsion
_geom_torsion_publ_flag
O1 S1 N1 C2 144.5(3) no
O1 S1 N1 C8 -42.7(3) no
O2 S1 N1 C2 15.0(4) no
O2 S1 N1 C8 -172.2(3) no
C10 S1 N1 C2 -100.8(3) no
C10 S1 N1 C8 72.1(3) no
N1 S1 C10 C11 -100.7(3) no
O1 S1 C10 C15 -165.5(3) no
O2 S1 C10 C15 -32.7(4) no
N1 S1 C10 C15 81.1(4) no
O1 S1 C10 C11 12.8(4) no
O2 S1 C10 C11 145.5(3) no
S1 N1 C8 C7 5.9(5) no
S1 N1 C2 C3 173.8(3) no
C8 N1 C2 C3 0.1(4) no
C2 N1 C8 C9 -0.3(4) no
S1 N1 C2 C1 -9.2(5) no
C8 N1 C2 C1 177.1(3) no
C2 N1 C8 C7 -180.0(4) no
S1 N1 C8 C9 -174.5(2) no
Br2 C1 C2 C3 -88.8(4) no
Br2 C1 C2 N1 94.7(4) no
N1 C2 C3 C9 0.2(4) no
C1 C2 C3 C9 -176.8(3) no
N1 C2 C3 Br1 -179.3(2) no
C1 C2 C3 Br1 3.7(5) no
C2 C3 C9 C8 -0.4(4) no
Br1 C3 C9 C8 179.1(2) no
C2 C3 C9 C4 179.3(4) no
Br1 C3 C9 C4 -1.2(5) no
C9 C4 C5 C6 0.4(6) no
C5 C4 C9 C8 -0.9(5) no
C5 C4 C9 C3 179.4(4) no
C4 C5 C6 C7 0.7(6) no
C5 C6 C7 C8 -1.2(6) no
C6 C7 C8 C9 0.7(5) no
C6 C7 C8 N1 -179.7(4) no
C7 C8 C9 C4 0.4(5) no
N1 C8 C9 C3 0.5(4) no
N1 C8 C9 C4 -179.3(3) no
C7 C8 C9 C3 -179.9(3) no
S1 C10 C11 C12 -179.7(3) no
C15 C10 C11 C12 -1.4(6) no
S1 C10 C15 C14 179.5(3) no
C11 C10 C15 C14 1.3(6) no
C10 C11 C12 C13 0.7(7) no
C11 C12 C13 C14 0.2(8) no
C12 C13 C14 C15 -0.3(8) no
C13 C14 C15 C10 -0.5(7) no

loop_
_cod_related_entry_id
_cod_related_entry_database
_cod_related_entry_code
1 ChemSpider 9179683
